data_1508904
loop_
_publ_author_name
'Kim, U. Bin'
'Furkert, Daniel P.'
'Brimble, Margaret A.'

_publ_section_title
;
 Total synthesis of chaetoquadrins a-C.
;
_journal_issue 3
_journal_name_full 'Organic letters'
_journal_page_first 658
_journal_page_last 661
_journal_paper_doi 10.1021/ol303482k
_journal_volume 15
_journal_year 2013
_chemical_absolute_configuration syn
_chemical_formula_moiety 'C32 H31 N O7'
_chemical_formula_sum 'C32 H31 N O7'
_chemical_formula_weight 541.58
_chemical_melting_point 422.2
_chemical_name_systematic
;
(4R,5S)-3-((S)-3-(5-(benzyloxy)-7-methoxy-2-methyl-
4-oxo-4H-chromen-6-yl)-2-methylpropanoyl)-4-methyl-5-
phenyloxazolidin-2-one
;
_space_group_IT_number 78
_symmetry_cell_setting tetragonal
_symmetry_space_group_name_Hall 'P 4cw'
_symmetry_space_group_name_H-M 'P 43'
_atom_sites_solution_hydrogens geom
_atom_sites_solution_primary direct
_atom_sites_solution_secondary difmap
_audit_creation_method SHELXL-97
_audit_update_record
;
2013-01-13 # Formatted by publCIF
;
_cell_angle_alpha 90.00
_cell_angle_beta 90.00
_cell_angle_gamma 90.00
_cell_formula_units_Z 4
_cell_length_a 10.37930(10)
_cell_length_b 10.37930(10)
_cell_length_c 25.3520(7)
_cell_measurement_reflns_used 9904
_cell_measurement_temperature 97(2)
_cell_measurement_theta_max 66.746
_cell_measurement_theta_min 5.072
_cell_volume 2731.17(8)
_computing_cell_refinement 'SAINT (Siemens, 1995)'
_computing_data_collection 'APEX2 (Bruker, 2006)'
_computing_data_reduction SAINT
_computing_molecular_graphics
;
Ortep-III (Burnett & Johnson, 1996),
POV-Ray 3.6 (2004)
;
_computing_publication_material 'SHELXTL (Sheldrick, 2008)'
_computing_structure_refinement 'SHELXL97 (Sheldrick, 2008)'
_computing_structure_solution 'SHELXS97 (Sheldrick, 2008)'
_diffrn_ambient_temperature 97(2)
_diffrn_measured_fraction_theta_full 1.000
_diffrn_measured_fraction_theta_max 1.000
_diffrn_measurement_device_type 'Bruker SMART APEXII CCD'
_diffrn_measurement_method 'Area detector \w scans'
_diffrn_radiation_monochromator graphite
_diffrn_radiation_source 'fine-focus sealed tube'
_diffrn_radiation_type MoK\a
_diffrn_radiation_wavelength 0.71073
_diffrn_reflns_av_R_equivalents 0.0339
_diffrn_reflns_av_sigmaI/netI 0.0203
_diffrn_reflns_limit_h_max 12
_diffrn_reflns_limit_h_min -12
_diffrn_reflns_limit_k_max 12
_diffrn_reflns_limit_k_min -12
_diffrn_reflns_limit_l_max 30
_diffrn_reflns_limit_l_min -29
_diffrn_reflns_number 34733
_diffrn_reflns_theta_full 25.68
_diffrn_reflns_theta_max 25.68
_diffrn_reflns_theta_min 1.96
_exptl_absorpt_coefficient_mu 0.093
_exptl_absorpt_correction_T_max 0.987
_exptl_absorpt_correction_T_min 0.984
_exptl_absorpt_correction_type multi-scan
_exptl_absorpt_process_details 'SADABS; Sheldrick, 1996'
_exptl_crystal_colour colourless
_exptl_crystal_density_diffrn 1.317
_exptl_crystal_density_method 'not measured'
_exptl_crystal_description block
_exptl_crystal_F_000 1144
_exptl_crystal_size_max 0.24
_exptl_crystal_size_mid 0.14
_exptl_crystal_size_min 0.14
_refine_diff_density_max 0.133
_refine_diff_density_min -0.153
_refine_diff_density_rms 0.026
_refine_ls_extinction_method none
_refine_ls_goodness_of_fit_ref 1.035
_refine_ls_hydrogen_treatment constr
_refine_ls_matrix_type full
_refine_ls_number_parameters 365
_refine_ls_number_reflns 5118
_refine_ls_number_restraints 1
_refine_ls_restrained_S_all 1.035
_refine_ls_R_factor_all 0.0250
_refine_ls_R_factor_gt 0.0243
_refine_ls_shift/su_max 0.001
_refine_ls_shift/su_mean 0.000
_refine_ls_structure_factor_coef Fsqd
_refine_ls_weighting_details 'calc w=1/[\s^2^(Fo^2^)+(0.0350P)^2^+0.3862P] where P=(Fo^2^+2Fc^2^)/3'
_refine_ls_weighting_scheme calc
_refine_ls_wR_factor_gt 0.0618
_refine_ls_wR_factor_ref 0.0622
_reflns_number_gt 5013
_reflns_number_total 5118
_reflns_threshold_expression >2\s(I)
_cod_data_source_file ol303482k_si_002.cif
_cod_data_source_block uss42
_cod_database_code 1508904

loop_
_symmetry_equiv_pos_as_xyz
'x, y, z'
'-x, -y, z+1/2'
'-y, x, z+3/4'
'y, -x, z+1/4'

loop_
_atom_site_label
_atom_site_type_symbol
_atom_site_fract_x
_atom_site_fract_y
_atom_site_fract_z
_atom_site_U_iso_or_equiv
_atom_site_adp_type
_atom_site_occupancy
_atom_site_symmetry_multiplicity
_atom_site_calc_flag
_atom_site_refinement_flags
C1' C 0.92060(11) 0.22559(11) 0.17656(5) 0.0197(2) Uani 1 1 d .
H1'1 H 0.9921 0.1658 0.1683 0.024 Uiso 1 1 calc R
H1'2 H 0.8782 0.2491 0.1429 0.024 Uiso 1 1 calc R
C1" C 0.58499(11) -0.10922(11) 0.16485(5) 0.0183(2) Uani 1 1 d .
H1" H 0.6479 -0.1792 0.1563 0.022 Uiso 1 1 calc R
C1"M C 0.53147(13) -0.05191(14) 0.11432(5) 0.0277(3) Uani 1 1 d .
H1"1 H 0.4687 0.0153 0.1230 0.042 Uiso 1 1 calc R
H1"2 H 0.4893 -0.1196 0.0937 0.042 Uiso 1 1 calc R
H1"3 H 0.6019 -0.0144 0.0937 0.042 Uiso 1 1 calc R
C2 C 1.04599(12) 0.77003(12) 0.29139(5) 0.0209(3) Uani 1 1 d .
C2" C 0.48293(12) -0.15969(12) 0.20417(5) 0.0202(3) Uani 1 1 d .
H2" H 0.5190 -0.2365 0.2228 0.024 Uiso 1 1 calc R
C2' C 0.82241(12) 0.15660(11) 0.21247(5) 0.0194(2) Uani 1 1 d .
H2' H 0.7504 0.2175 0.2206 0.023 Uiso 1 1 calc R
C2M C 1.12064(13) 0.86632(12) 0.32251(6) 0.0276(3) Uani 1 1 d .
H2M1 H 1.0661 0.9413 0.3299 0.041 Uiso 1 1 calc R
H2M2 H 1.1963 0.8936 0.3023 0.041 Uiso 1 1 calc R
H2M3 H 1.1485 0.8274 0.3558 0.041 Uiso 1 1 calc R
C2'M C 0.88583(13) 0.11509(13) 0.26434(5) 0.0262(3) Uani 1 1 d .
H2'1 H 0.8227 0.0693 0.2861 0.039 Uiso 1 1 calc R
H2'2 H 0.9166 0.1914 0.2833 0.039 Uiso 1 1 calc R
H2'3 H 0.9587 0.0580 0.2568 0.039 Uiso 1 1 calc R
C3" C 0.57186(12) 0.02438(12) 0.24010(5) 0.0217(3) Uani 1 1 d .
C3' C 0.76801(11) 0.04133(11) 0.18257(5) 0.0190(2) Uani 1 1 d .
C3 C 0.92244(12) 0.77783(12) 0.27666(5) 0.0219(3) Uani 1 1 d .
H3 H 0.8735 0.8500 0.2880 0.026 Uiso 1 1 calc R
C4 C 0.85976(11) 0.68143(11) 0.24423(5) 0.0193(2) Uani 1 1 d .
C4A C 0.94094(11) 0.56811(11) 0.23280(5) 0.0175(2) Uani 1 1 d .
C5 C 0.89914(11) 0.45511(11) 0.20667(5) 0.0175(2) Uani 1 1 d .
C6 C 0.97459(11) 0.34566(12) 0.20200(5) 0.0194(3) Uani 1 1 d .
C7 C 1.10068(12) 0.34955(12) 0.22334(5) 0.0207(3) Uani 1 1 d .
C7M C 1.29316(15) 0.23744(15) 0.24573(8) 0.0457(4) Uani 1 1 d .
H7M1 H 1.3503 0.3026 0.2304 0.069 Uiso 1 1 calc R
H7M2 H 1.3326 0.1521 0.2421 0.069 Uiso 1 1 calc R
H7M3 H 1.2796 0.2564 0.2832 0.069 Uiso 1 1 calc R
C8 C 1.14760(11) 0.45924(11) 0.24732(5) 0.0193(2) Uani 1 1 d .
H8 H 1.2335 0.4622 0.2602 0.023 Uiso 1 1 calc R
C8A C 1.06674(11) 0.56526(11) 0.25225(5) 0.0179(2) Uani 1 1 d .
C21 C 0.35235(11) -0.19486(12) 0.18198(5) 0.0199(3) Uani 1 1 d .
C22 C 0.24778(12) -0.11030(13) 0.18345(6) 0.0249(3) Uani 1 1 d .
H22 H 0.2576 -0.0274 0.1989 0.030 Uiso 1 1 calc R
C23 C 0.12970(12) -0.14654(13) 0.16254(6) 0.0272(3) Uani 1 1 d .
H23 H 0.0586 -0.0891 0.1643 0.033 Uiso 1 1 calc R
C24 C 0.11496(13) -0.26618(14) 0.13907(5) 0.0283(3) Uani 1 1 d .
H24 H 0.0344 -0.2904 0.1243 0.034 Uiso 1 1 calc R
C25 C 0.21824(13) -0.34998(13) 0.13723(6) 0.0289(3) Uani 1 1 d .
H25 H 0.2084 -0.4320 0.1211 0.035 Uiso 1 1 calc R
C26 C 0.33615(12) -0.31544(12) 0.15872(6) 0.0256(3) Uani 1 1 d .
H26 H 0.4062 -0.3743 0.1576 0.031 Uiso 1 1 calc R
C51 C 0.76412(12) 0.51262(12) 0.13637(5) 0.0219(3) Uani 1 1 d .
H51A H 0.8332 0.4835 0.1122 0.026 Uiso 1 1 calc R
H51B H 0.7730 0.6068 0.1414 0.026 Uiso 1 1 calc R
C52 C 0.63425(12) 0.48243(12) 0.11288(5) 0.0208(2) Uani 1 1 d .
C53 C 0.59414(13) 0.55066(13) 0.06822(5) 0.0251(3) Uani 1 1 d .
H53 H 0.6473 0.6168 0.0542 0.030 Uiso 1 1 calc R
C54 C 0.47740(13) 0.52246(14) 0.04426(6) 0.0286(3) Uani 1 1 d .
H54 H 0.4508 0.5691 0.0139 0.034 Uiso 1 1 calc R
C55 C 0.39936(13) 0.42584(13) 0.06469(6) 0.0293(3) Uani 1 1 d .
H55 H 0.3198 0.4058 0.0481 0.035 Uiso 1 1 calc R
C56 C 0.43754(13) 0.35892(13) 0.10915(6) 0.0294(3) Uani 1 1 d .
H56 H 0.3835 0.2936 0.1233 0.035 Uiso 1 1 calc R
C57 C 0.55461(13) 0.38664(12) 0.13339(6) 0.0252(3) Uani 1 1 d .
H57 H 0.5803 0.3402 0.1639 0.030 Uiso 1 1 calc R
N N 0.64795(9) -0.00942(9) 0.19738(4) 0.0186(2) Uani 1 1 d .
O1 O 1.12083(8) 0.66691(8) 0.27891(3) 0.02035(19) Uani 1 1 d .
O1" O 0.46872(8) -0.05512(9) 0.24217(4) 0.02365(19) Uani 1 1 d .
O2" O 0.58710(9) 0.10985(9) 0.27153(4) 0.0308(2) Uani 1 1 d .
O3' O 0.82341(8) -0.00800(9) 0.14551(4) 0.0257(2) Uani 1 1 d .
O4 O 0.74802(8) 0.69522(9) 0.22854(4) 0.0246(2) Uani 1 1 d .
O5 O 0.77606(8) 0.44789(8) 0.18627(3) 0.01906(18) Uani 1 1 d .
O7 O 1.17144(9) 0.23915(9) 0.21867(4) 0.0286(2) Uani 1 1 d .

loop_
_atom_site_aniso_label
_atom_site_aniso_U_11
_atom_site_aniso_U_22
_atom_site_aniso_U_33
_atom_site_aniso_U_23
_atom_site_aniso_U_13
_atom_site_aniso_U_12
C1' 0.0193(6) 0.0201(6) 0.0197(7) -0.0038(5) -0.0003(5) 0.0001(5)
C1" 0.0166(5) 0.0188(6) 0.0195(6) -0.0018(5) -0.0001(5) 0.0003(4)
C1"M 0.0250(6) 0.0360(7) 0.0222(7) 0.0071(6) -0.0027(5) -0.0048(6)
C2 0.0279(6) 0.0171(6) 0.0179(6) 0.0016(5) 0.0010(5) 0.0001(5)
C2" 0.0216(6) 0.0192(6) 0.0199(6) 0.0023(5) 0.0013(5) 0.0020(5)
C2' 0.0202(6) 0.0169(5) 0.0211(7) -0.0029(5) 0.0003(5) 0.0018(4)
C2M 0.0322(7) 0.0208(6) 0.0299(7) -0.0045(5) -0.0050(6) 0.0022(5)
C2'M 0.0330(7) 0.0220(6) 0.0238(7) 0.0006(5) -0.0058(6) -0.0051(5)
C3" 0.0202(6) 0.0234(6) 0.0217(7) -0.0001(5) 0.0014(5) 0.0029(5)
C3' 0.0188(6) 0.0182(5) 0.0199(6) 0.0006(5) -0.0011(5) 0.0017(4)
C3 0.0252(6) 0.0175(6) 0.0232(7) 0.0009(5) 0.0024(5) 0.0040(5)
C4 0.0213(6) 0.0194(6) 0.0171(6) 0.0048(5) 0.0023(5) 0.0008(5)
C4A 0.0182(5) 0.0181(6) 0.0161(6) 0.0035(4) 0.0020(5) -0.0004(4)
C5 0.0157(5) 0.0206(6) 0.0162(6) 0.0031(5) 0.0011(4) -0.0017(4)
C6 0.0203(6) 0.0198(6) 0.0181(6) 0.0011(5) 0.0014(5) -0.0021(4)
C7 0.0201(6) 0.0200(6) 0.0219(6) -0.0019(5) -0.0002(5) 0.0019(5)
C7M 0.0297(8) 0.0313(8) 0.0762(13) -0.0203(8) -0.0223(8) 0.0140(6)
C8 0.0163(5) 0.0215(6) 0.0199(6) 0.0004(5) -0.0016(5) 0.0008(5)
C8A 0.0205(6) 0.0174(6) 0.0158(6) 0.0000(5) -0.0001(5) -0.0028(4)
C21 0.0187(6) 0.0210(6) 0.0200(6) 0.0040(5) 0.0030(5) -0.0019(5)
C22 0.0239(6) 0.0231(6) 0.0277(7) 0.0016(5) 0.0015(5) 0.0012(5)
C23 0.0205(6) 0.0326(7) 0.0284(8) 0.0066(6) 0.0024(5) 0.0041(5)
C24 0.0220(6) 0.0385(8) 0.0244(7) 0.0068(6) 0.0001(5) -0.0088(5)
C25 0.0300(7) 0.0268(7) 0.0298(8) -0.0030(6) 0.0034(6) -0.0074(5)
C26 0.0230(6) 0.0237(7) 0.0300(7) 0.0000(5) 0.0045(5) 0.0012(5)
C51 0.0218(6) 0.0252(6) 0.0187(7) 0.0045(5) -0.0011(5) -0.0001(5)
C52 0.0210(6) 0.0214(6) 0.0201(6) -0.0050(5) -0.0015(5) 0.0051(5)
C53 0.0249(6) 0.0277(7) 0.0226(7) 0.0003(5) -0.0002(5) 0.0050(5)
C54 0.0314(7) 0.0316(7) 0.0228(7) -0.0021(6) -0.0075(6) 0.0099(6)
C55 0.0259(7) 0.0286(7) 0.0333(8) -0.0089(6) -0.0121(6) 0.0048(5)
C56 0.0283(7) 0.0239(6) 0.0360(8) -0.0034(6) -0.0074(6) -0.0025(5)
C57 0.0266(7) 0.0224(6) 0.0265(7) 0.0012(5) -0.0060(5) 0.0014(5)
N 0.0183(5) 0.0179(5) 0.0196(6) -0.0025(4) 0.0005(4) 0.0006(4)
O1 0.0204(4) 0.0169(4) 0.0238(5) -0.0023(3) -0.0031(3) 0.0007(3)
O1" 0.0219(4) 0.0281(5) 0.0209(5) -0.0041(4) 0.0041(4) -0.0021(3)
O2" 0.0301(5) 0.0331(5) 0.0292(5) -0.0128(4) 0.0070(4) -0.0034(4)
O3' 0.0208(4) 0.0283(5) 0.0278(5) -0.0103(4) 0.0050(4) -0.0023(4)
O4 0.0197(4) 0.0253(5) 0.0289(5) 0.0017(4) -0.0022(4) 0.0036(4)
O5 0.0162(4) 0.0228(4) 0.0181(4) 0.0033(3) -0.0025(3) -0.0010(3)
O7 0.0209(4) 0.0226(4) 0.0424(6) -0.0102(4) -0.0083(4) 0.0054(3)

loop_
_atom_type_symbol
_atom_type_description
_atom_type_scat_dispersion_real
_atom_type_scat_dispersion_imag
_atom_type_scat_source
C C 0.0033 0.0016 'International Tables Vol C Tables 4.2.6.8 and 6.1.1.4'
H H 0.0000 0.0000 'International Tables Vol C Tables 4.2.6.8 and 6.1.1.4'
N N 0.0061 0.0033 'International Tables Vol C Tables 4.2.6.8 and 6.1.1.4'
O O 0.0106 0.0060 'International Tables Vol C Tables 4.2.6.8 and 6.1.1.4'

loop_
_geom_angle_atom_site_label_1
_geom_angle_atom_site_label_2
_geom_angle_atom_site_label_3
_geom_angle
C6 C1' C2' 112.08(10)
N C1" C1"M 111.00(10)
N C1" C2" 100.42(9)
C1"M C1" C2" 115.23(10)
C3 C2 O1 122.02(11)
C3 C2 C2M 127.25(12)
O1 C2 C2M 110.73(11)
O1" C2" C21 109.55(10)
O1" C2" C1" 104.06(9)
C21 C2" C1" 117.13(10)
C3' C2' C2'M 111.41(10)
C3' C2' C1' 108.39(10)
C2'M C2' C1' 110.68(10)
O2" C3" O1" 121.89(11)
O2" C3" N 129.01(12)
O1" C3" N 109.09(10)
O3' C3' N 117.96(11)
O3' C3' C2' 122.68(11)
N C3' C2' 119.35(10)
C2 C3 C4 123.14(11)
O4 C4 C3 121.63(11)
O4 C4 C4A 124.45(11)
C3 C4 C4A 113.92(10)
C8A C4A C5 115.76(11)
C8A C4A C4 118.79(11)
C5 C4A C4 125.27(10)
O5 C5 C6 116.54(10)
O5 C5 C4A 120.28(10)
C6 C5 C4A 123.13(11)
C5 C6 C7 117.80(11)
C5 C6 C1' 120.23(10)
C7 C6 C1' 121.94(11)
O7 C7 C8 122.72(11)
O7 C7 C6 116.08(11)
C8 C7 C6 121.20(11)
C7 C8 C8A 118.68(11)
O1 C8A C8 113.94(10)
O1 C8A C4A 122.69(10)
C8 C8A C4A 123.36(11)
C26 C21 C22 118.81(12)
C26 C21 C2" 118.84(11)
C22 C21 C2" 122.35(11)
C23 C22 C21 120.40(12)
C24 C23 C22 120.32(12)
C25 C24 C23 119.55(12)
C24 C25 C26 120.58(13)
C25 C26 C21 120.32(12)
O5 C51 C52 109.13(10)
C57 C52 C53 119.12(12)
C57 C52 C51 122.11(12)
C53 C52 C51 118.75(12)
C54 C53 C52 120.52(13)
C53 C54 C55 119.90(13)
C56 C55 C54 119.98(13)
C55 C56 C57 120.44(13)
C56 C57 C52 120.04(13)
C3" N C3' 128.32(10)
C3" N C1" 111.21(10)
C3' N C1" 120.44(10)
C2 O1 C8A 119.06(10)
C3" O1" C2" 110.38(9)
C5 O5 C51 112.58(9)
C7 O7 C7M 116.20(10)

loop_
_geom_bond_atom_site_label_1
_geom_bond_atom_site_label_2
_geom_bond_distance
C1' C6 1.5109(16)
C1' C2' 1.5428(17)
C1" N 1.4767(15)
C1" C1"M 1.5177(18)
C1" C2" 1.5460(17)
C2 C3 1.3381(18)
C2 O1 1.3598(15)
C2 C2M 1.4905(18)
C2" O1" 1.4587(15)
C2" C21 1.5122(17)
C2' C3' 1.5247(16)
C2' C2'M 1.5324(18)
C3" O2" 1.2030(16)
C3" O1" 1.3526(15)
C3" N 1.3855(16)
C3' O3' 1.2148(15)
C3' N 1.4040(15)
C3 C4 1.4492(17)
C4 O4 1.2344(15)
C4 C4A 1.4755(17)
C4A C8A 1.3961(17)
C4A C5 1.4152(17)
C5 O5 1.3802(14)
C5 C6 1.3849(17)
C6 C7 1.4168(17)
C7 O7 1.3662(15)
C7 C8 1.3795(18)
C7M O7 1.4377(17)
C8 C8A 1.3896(17)
C8A O1 1.3730(14)
C21 C26 1.3936(18)
C21 C22 1.3964(17)
C22 C23 1.3872(19)
C23 C24 1.385(2)
C24 C25 1.381(2)
C25 C26 1.3868(19)
C51 O5 1.4378(15)
C51 C52 1.5067(17)
C52 C57 1.3937(18)
C52 C53 1.3987(19)
C53 C54 1.387(2)
C54 C55 1.389(2)
C55 C56 1.382(2)
C56 C57 1.3918(19)

loop_
_cod_related_entry_id
_cod_related_entry_database
_cod_related_entry_code
1 ChemSpider 30652107
